data_2005286
loop_
_publ_author_name
'Ettorre, A.'
'Mai, A.'
'Artico, M.'
'Massa, S.'
'De Montis, A.'
'La Colla, P.'

_publ_section_title
;
 6-(3-Methylbenzyl)-2-(2-methylpropyl)thio-4(3<i>H</i>)-pyrimidinone
 (DABO 622)
;
_journal_issue 8
_journal_name_full 'Acta Crystallographica Section C'
_journal_page_first 2115
_journal_page_last 2117
_journal_paper_doi 10.1107/S0108270196006117
_journal_volume 52
_journal_year 1996
_chemical_formula_moiety 'C16 H20 N2 O1 S1'
_chemical_formula_sum 'C16 H20 N2 O S'
_chemical_formula_weight 288.41
_chemical_name_systematic
;
3,4-dihydro-6-(3'-methylbenzyl)-2-(2-methylpropyl)thio-4-oxopyrimidine
;
_space_group_crystal_system triclinic
_space_group_IT_number 2
_space_group_name_Hall '-P 1'
_space_group_name_H-M_alt 'P -1'
_atom_type_scat_source
;
International Tables for X-ray Crystallography (1974, Vol. IV, Tables
2.2A, 2.2C, 2.3.1)
;
_cell_angle_alpha 91.63(2)
_cell_angle_beta 114.41(9)
_cell_angle_gamma 91.42(2)
_cell_formula_units_Z 2
_cell_length_a 8.566(2)
_cell_length_b 14.191(4)
_cell_length_c 7.246(2)
_cell_measurement_radiation CuK\a
_cell_measurement_reflns_used 25
_cell_measurement_temperature 295
_cell_measurement_theta_max 47.4
_cell_measurement_theta_min 31.4
_cell_volume 801.1(7)
_computing_cell_refinement 'MSC/AFC Diffractometer Control Software'
_computing_data_collection
;
MSC/AFC Diffractometer Control Software
(Molecular Structure Corporation, 1988)
;
_computing_data_reduction 'TEXSAN (Molecular Structure Corporation, 1985)'
_computing_molecular_graphics TEXSAN
_computing_structure_refinement TEXSAN
_computing_structure_solution TEXSAN
_diffrn_ambient_temperature 298
_diffrn_measurement_device 'Rigaku AFC-5R'
_diffrn_measurement_method 'profile data from \w-2\q'
_diffrn_radiation_monochromator 'equatorial mounted graphite'
_diffrn_radiation_source 'Rigaku AFC5R diffractometer on a 12KW rotating anode generator'
_diffrn_radiation_type CuK\a
_diffrn_radiation_wavelength 1.54178
_diffrn_reflns_av_R_equivalents 0.054
_diffrn_reflns_limit_h_max 9
_diffrn_reflns_limit_h_min 0
_diffrn_reflns_limit_k_max 16
_diffrn_reflns_limit_k_min -15
_diffrn_reflns_limit_l_max 7
_diffrn_reflns_limit_l_min -8
_diffrn_reflns_number 2725
_diffrn_reflns_theta_max 62.0
_diffrn_reflns_theta_min 2.5
_diffrn_standards_decay_% none
_diffrn_standards_interval_count 150
_diffrn_standards_number 3
_exptl_absorpt_coefficient_mu 1.725
_exptl_absorpt_correction_T_max 1.0
_exptl_absorpt_correction_T_min 0.8
_exptl_absorpt_correction_type 'empirical with \y scan at \c = 90\% (North, Phillips & Mathews, 1968)'
_exptl_crystal_colour transparent
_exptl_crystal_density_diffrn 1.195
_exptl_crystal_density_method none
_exptl_crystal_description Prism
_exptl_crystal_F_000 308.0
_exptl_crystal_size_max 0.6
_exptl_crystal_size_mid 0.4
_exptl_crystal_size_min 0.1
_refine_diff_density_max 0.30
_refine_diff_density_min -0.22
_refine_ls_extinction_method none
_refine_ls_goodness_of_fit_obs 1.90
_refine_ls_hydrogen_treatment refall
_refine_ls_matrix_type full
_refine_ls_number_parameters 181
_refine_ls_number_reflns 1198
_refine_ls_R_factor_obs 0.0560
_refine_ls_shift/esd_max 0.07
_refine_ls_structure_factor_coef F
_refine_ls_weighting_scheme 'sigma; w = 1/[\s^2^(F~o~)]'
_refine_ls_wR_factor_obs 0.0670
_reflns_number_observed 1290
_reflns_number_total 2531
_reflns_observed_criterion >3\s(I)
_cod_data_source_file na1234.cif
_cod_data_source_block ettor
_cod_depositor_comments
;
 Updating space group information and adding the symmetry operation list.

 Antanas Vaitkus,
 2018-06-14
;
_cod_original_cell_volume 801.1(4)
_cod_original_formula_sum 'C16 H20 N2 O1 S1'
_cod_database_code 2005286

loop_
_space_group_symop_id
_space_group_symop_operation_xyz
1 x,y,z
2 -x,-y,-z

loop_
_atom_site_aniso_label
_atom_site_aniso_U_11
_atom_site_aniso_U_22
_atom_site_aniso_U_33
_atom_site_aniso_U_12
_atom_site_aniso_U_13
_atom_site_aniso_U_23
S1 0.0520(10) 0.0800(10) 0.0840(10) -0.0141(8) 0.0420(10) -0.0200(10)
O1 0.069(3) 0.101(4) 0.055(3) -0.021(3) 0.036(2) -0.023(3)
N1 0.047(3) 0.066(3) 0.056(3) -0.005(3) 0.032(3) -0.005(3)
N2 0.048(3) 0.063(3) 0.061(3) -0.003(2) 0.032(3) -0.005(3)
C1 0.075(5) 0.075(5) 0.080(6) -0.002(4) 0.042(5) -0.011(5)
C2 0.075(5) 0.067(5) 0.071(5) 0.004(4) 0.039(4) 0.004(4)
C3 0.042(3) 0.058(4) 0.062(5) 0.001(3) 0.030(3) 0.000(4)
C4 0.073(5) 0.076(5) 0.069(5) 0.009(4) 0.037(4) 0.004(4)
C5 0.092(6) 0.079(6) 0.100(7) 0.018(5) 0.044(5) 0.027(5)
C6 0.093(6) 0.066(5) 0.111(7) 0.005(4) 0.056(6) -0.007(5)
C7 0.180(10) 0.153(9) 0.078(6) -0.013(7) 0.063(7) -0.035(6)
C8 0.050(4) 0.069(4) 0.070(4) -0.003(3) 0.041(3) 0.000(4)
C9 0.041(3) 0.053(4) 0.063(4) 0.001(3) 0.030(3) 0.001(3)
C10 0.041(3) 0.071(4) 0.055(4) -0.006(3) 0.025(3) -0.006(3)
C11 0.052(4) 0.069(4) 0.047(4) 0.000(3) 0.027(3) -0.002(3)
C12 0.046(3) 0.053(4) 0.054(4) -0.002(3) 0.029(3) -0.005(3)
C13 0.059(4) 0.080(5) 0.063(5) -0.012(4) 0.026(4) -0.019(4)
C14 0.079(5) 0.074(5) 0.095(6) -0.012(4) 0.042(5) -0.030(5)
C15 0.151(9) 0.140(8) 0.104(7) 0.002(7) 0.066(7) -0.045(6)
C16 0.149(9) 0.086(6) 0.146(8) -0.011(6) 0.075(7) -0.014(6)

loop_
_atom_site_label
_atom_site_fract_x
_atom_site_fract_y
_atom_site_fract_z
_atom_site_B_iso_or_equiv
S1 .2660(2) .3249(1) .5371(3) 5.38(8)
O1 .7121(5) .5317(3) 1.0339(6) 5.7(2)
N1 .5182(6) .4336(3) .7895(7) 4.2(2)
N2 .5639(6) .3695(3) .5156(7) 4.3(2)
C1 .7472(9) .1722(6) .150(1) 5.8(3)
C2 .7578(8) .2659(5) .216(1) 5.4(3)
C3 .8247(7) .2937(4) .419(1) 4.1(3)
C4 .8845(8) .2253(5) .555(1) 5.5(3)
C5 .874(1) .1313(6) .495(1) 7.0(4)
C6 .804(1) .1059(5) .290(1) 6.8(4)
C7 .672(1) .1446(7) -.076(1) 10.7(5)
C8 .8325(7) .3952(4) .4843(9) 4.6(3)
C9 .7232(7) .4126(4) .601(1) 3.9(2)
C10 .7823(7) .4666(4) .7736(9) 4.3(3)
C11 .6740(7) .4818(4) .877(1) 4.3(3)
C12 .4675(7) .3804(4) .6160(9) 3.8(2)
C13 .2348(8) .2728(5) .291(1) 5.4(3)
C14 .3298(9) .1838(5) .296(1) 6.5(4)
C15 .293(1) .1561(6) .075(1) 10.2(5)
C16 .283(1) .1040(6) .393(1) 9.7(5)
H1 .4429 .4378 .8532 5.3
H2 .7183 .3122 .1176 6.5
H3 .9343 .2423 .6949 6.5
H4 .9136 .0848 .5937 8.5
H5 .7962 .0416 .2453 8
H6 .553 .1672 -0.1381 13
H7 .7328 .179 -0.1401 13
H8 .6692 .0813 -0.1012 13
H9 .948 .4135 .5674 5.5
H10 .7917 .4314 .3663 5.5
H11 .8952 .4943 .8251 5.1
H12 .1165 .2579 .2166 6.3
H13 .272 .3183 .2225 6.3
H14 .4508 .1977 .3693 7.6
H15 .1724 .1469 -0.0047 11.6
H16 .3326 .2071 .0149 11.6
H17 .3493 .1012 .0646 11.6
H18 .1628 .0899 .3164 11.6
H19 .3456 .0516 .3857 11.6
H20 .3051 .122 .5263 11.6

loop_
_atom_type_symbol
_atom_type_description
_atom_type_scat_dispersion_real
_atom_type_scat_dispersion_imag
C Carbon .017 .009
O Oxygen .047 .032
H Hydrogen .000 .000
N Nitrogen .029 .049
S Sulfur .319 .557

loop_
_geom_angle_atom_site_label_1
_geom_angle_atom_site_label_2
_geom_angle_atom_site_label_3
_geom_angle
_geom_angle_publ_flag
C12 S1 C13 101.6(3) yes
N2 C9 C8 114.4(5) yes
C11 N1 C12 123.4(4) yes
N2 C9 C10 124.2(5) yes
C9 N2 C12 116.1(5) yes
C8 C9 C10 121.5(5) yes
C2 C1 C6 118.6(7) yes
C9 C10 C11 119.5(5) yes
C2 C1 C7 120.8(8) yes
O1 C11 N1 120.8(5) yes
C6 C1 C7 120.6(8) yes
O1 C11 C10 125.4(5) yes
C1 C2 C3 122.6(7) yes
N1 C11 C10 113.8(5) yes
C2 C3 C4 117.1(6) yes
S1 C12 N1 114.8(4) yes
C2 C3 C8 121.1(6) yes
S1 C12 N2 122.3(4) yes
C4 C3 C8 121.8(6) yes
N1 C12 N2 122.9(5) yes
C3 C4 C5 122.1(7) yes
S1 C13 C14 115.8(5) yes
C4 C5 C6 119.1(7) yes
C13 C14 C15 106.7(7) yes
C1 C6 C5 120.5(7) yes
C13 C14 C16 114.8(6) yes
C3 C8 C9 112.0(5) yes
C15 C14 C16 110.0(6) yes

loop_
_geom_bond_atom_site_label_1
_geom_bond_atom_site_label_2
_geom_bond_distance
S1 C12 1.738(5)
S1 C13 1.823(6)
O1 C11 1.237(6)
N1 C11 1.371(7)
N1 C12 1.348(6)
N2 C9 1.363(6)
N2 C12 1.315(6)
C1 C2 1.387(8)
C1 C6 1.350(10)
C1 C7 1.530(10)
C2 C3 1.379(8)
C3 C4 1.356(8)
C3 C8 1.495(8)
C4 C5 1.379(9)
C5 C6 1.390(10)
C8 C9 1.519(7)
C9 C10 1.346(7)
C10 C11 1.432(7)
C13 C14 1.513(9)
C14 C15 1.540(10)
C14 C16 1.480(10)

loop_
_geom_torsion_atom_site_label_1
_geom_torsion_atom_site_label_2
_geom_torsion_atom_site_label_3
_geom_torsion_atom_site_label_4
_geom_torsion
_geom_torsion_publ_flag
N2 C9 C8 C3 -45.2(7) yes
S1 C12 N1 C11 179.0(5) no
C2 C1 C6 C5 -1.0(10) no
S1 C12 N2 C9 -176.1(4) no
C2 C3 C4 C5 -2.2(9) no
S1 C13 C14 C15 -176.9(5) no
C2 C3 C8 C9 116.9(6) no
S1 C13 C14 C16 60.9(8) no
C3 C2 C1 C6 .0(10) no
O1 C11 N1 C12 178.0(6) no
C3 C2 C1 C7 -179.8(6) no
O1 C11 C10 C9 -178.1(6) no
C3 C4 C5 C6 1.0(10) no
N1 C11 C10 C9 2.9(9) no
C3 C8 C9 C10 135.0(6) no
N1 C12 S1 C13 173.9(5) no
C4 C3 C8 C9 -63.9(7) no
N1 C12 N2 C9 2.4(8) no
C5 C4 C3 C8 178.6(6) no
C5 C6 C1 C7 179.0(7) no
N2 C9 C10 C11 .0(10) no
C8 C9 N2 C12 177.9(5) no
N2 C12 S1 C13 -7.5(6) no
C8 C9 C10 C11 179.4(6) no
N2 C12 N1 C11 0.4(9) no
C10 C9 N2 C12 -2.4(9) no
C1 C2 C3 C4 1.4(9) no
C10 C11 N1 C12 -3.0(8) no
C1 C2 C3 C8 -179.4(5) no
C12 S1 C13 C14 77.5(5) no
C1 C6 C5 C4 .0(10) no
